data_8103609
loop_
_publ_author_name
'Makovicky, E.'
'Karup-Moller, S.'
'Sotofte, I.'

_publ_section_title
;
 The crystal structure of Cu2.31 Te S0.32 - a condensed cluster compound
;
_journal_name_full 'Zeitschrift fuer Kristallographie (149,1979-)'
_journal_page_first 475
_journal_page_last 480
_journal_volume 215
_journal_year 2000
_chemical_formula_sum 'Cu2.307 S0.314 Te'
_chemical_name_systematic 'Cu2.307 Te S0.314'
_space_group_IT_number 210
_symmetry_space_group_name_Hall 'F 4d 2 3'
_symmetry_space_group_name_H-M 'F 41 3 2'
_cell_angle_alpha 90
_cell_angle_beta 90
_cell_angle_gamma 90
_cell_formula_units_Z 48
_cell_length_a 14.836
_cell_length_b 14.836
_cell_length_c 14.836
_cell_volume 3265.506
_citation_journal_id_ASTM ZEKRDZ
_cod_data_source_file Makovicky_ZEKRDZ_2000_818.cif
_cod_data_source_block Cu2.307S0.314Te1
_cod_original_formula_sum 'Cu2.307 S0.314 Te1'
_cod_database_code 8103609

loop_
_symmetry_equiv_pos_as_xyz
x,y,z
-y+1/4,x+1/4,z+1/4
-x,-y+1/2,z+1/2
y+3/4,-x+1/4,z+3/4
x,-y,-z
y+1/4,x+1/4,-z+1/4
-x,y+1/2,-z+1/2
-y+3/4,-x+1/4,-z+3/4
z,x,y
-x+1/4,z+1/4,y+1/4
-z,-x+1/2,y+1/2
x+3/4,-z+1/4,y+3/4
z,-x,-y
x+1/4,z+1/4,-y+1/4
-z,x+1/2,-y+1/2
-x+3/4,-z+1/4,-y+3/4
y,z,x
y+1/2,-z,-x+1/2
z+1/4,y+3/4,-x+3/4
-y+1/2,z+1/2,-x
-z+1/4,-y+1/4,-x+1/4
-y,-z,x
z+1/4,-y+3/4,x+3/4
-z+3/4,y+3/4,x+1/4
x,y+1/2,z+1/2
-y+1/4,x+3/4,z+3/4
-x,-y+1,z+1
y+3/4,-x+3/4,z+5/4
x,-y+1/2,-z+1/2
y+1/4,x+3/4,-z+3/4
-x,y+1,-z+1
-y+3/4,-x+3/4,-z+5/4
z,x+1/2,y+1/2
-x+1/4,z+3/4,y+3/4
-z,-x+1,y+1
x+3/4,-z+3/4,y+5/4
z,-x+1/2,-y+1/2
x+1/4,z+3/4,-y+3/4
-z,x+1,-y+1
-x+3/4,-z+3/4,-y+5/4
y,z+1/2,x+1/2
y+1/2,-z+1/2,-x+1
z+1/4,y+5/4,-x+5/4
-y+1/2,z+1,-x+1/2
-z+1/4,-y+3/4,-x+3/4
-y,-z+1/2,x+1/2
z+1/4,-y+5/4,x+5/4
-z+3/4,y+5/4,x+3/4
x+1/2,y,z+1/2
-y+3/4,x+1/4,z+3/4
-x+1/2,-y+1/2,z+1
y+5/4,-x+1/4,z+5/4
x+1/2,-y,-z+1/2
y+3/4,x+1/4,-z+3/4
-x+1/2,y+1/2,-z+1
-y+5/4,-x+1/4,-z+5/4
z+1/2,x,y+1/2
-x+3/4,z+1/4,y+3/4
-z+1/2,-x+1/2,y+1
x+5/4,-z+1/4,y+5/4
z+1/2,-x,-y+1/2
x+3/4,z+1/4,-y+3/4
-z+1/2,x+1/2,-y+1
-x+5/4,-z+1/4,-y+5/4
y+1/2,z,x+1/2
y+1,-z,-x+1
z+3/4,y+3/4,-x+5/4
-y+1,z+1/2,-x+1/2
-z+3/4,-y+1/4,-x+3/4
-y+1/2,-z,x+1/2
z+3/4,-y+3/4,x+5/4
-z+5/4,y+3/4,x+3/4
x+1/2,y+1/2,z
-y+3/4,x+3/4,z+1/4
-x+1/2,-y+1,z+1/2
y+5/4,-x+3/4,z+3/4
x+1/2,-y+1/2,-z
y+3/4,x+3/4,-z+1/4
-x+1/2,y+1,-z+1/2
-y+5/4,-x+3/4,-z+3/4
z+1/2,x+1/2,y
-x+3/4,z+3/4,y+1/4
-z+1/2,-x+1,y+1/2
x+5/4,-z+3/4,y+3/4
z+1/2,-x+1/2,-y
x+3/4,z+3/4,-y+1/4
-z+1/2,x+1,-y+1/2
-x+5/4,-z+3/4,-y+3/4
y+1/2,z+1/2,x
y+1,-z+1/2,-x+1/2
z+3/4,y+5/4,-x+3/4
-y+1,z+1,-x
-z+3/4,-y+3/4,-x+1/4
-y+1/2,-z+1/2,x
z+3/4,-y+5/4,x+3/4
-z+5/4,y+5/4,x+1/4

loop_
_atom_site_label
_atom_site_type_symbol
_atom_site_fract_x
_atom_site_fract_y
_atom_site_fract_z
_atom_site_occupancy
_atom_site_U_iso_or_equiv
Cu2 Cu 0.5 0 0 1 0.0
Te1 Te-1 0.2501 0.0001 0.375 1 0.0
Cu3 Cu+1 -0.0016 0.1458 0.4248 0.514 0.0
Cu1 Cu 0 0 0 1 0.0
S1 S-1 0.089 0.089 0.089 0.471 0.0
Cu4 Cu+1 0.0018 0.3543 0.4219 0.473 0.0
